data_7047127
loop_
_publ_author_name
'Icsel, Ceyda'
'Yilmaz, Veysel T.'
'Ayg\"un, Muhittin'
'Cevatemre, Buse'
'Alper, Pinar'
'Ulukaya, Engin'

_publ_section_title
;
 Palladium(II) and platinum(II) saccharinate complexes with
 bis(diphenylphosphino)methane/ethane: synthesis, S-phase arrest and
 ROS-mediated apoptosis in human colon cancer cells
;
_journal_name_full 'Dalton Transactions'
_journal_paper_doi 10.1039/C8DT02389A
_journal_year 2018
_chemical_formula_moiety 'C40 H32 N2 O6 P2 Pt S2'
_chemical_formula_sum 'C40 H32 N2 O6 P2 Pt S2'
_chemical_formula_weight 957.82
_space_group_crystal_system tetragonal
_space_group_IT_number 114
_space_group_name_Hall 'P -4 2n'
_space_group_name_H-M_alt 'P -4 21 c'
_symmetry_space_group_name_Hall 'P -4 2n'
_symmetry_space_group_name_H-M 'P -4 21 c'
_atom_sites_solution_hydrogens geom
_atom_sites_solution_primary direct
_audit_creation_date 2018-04-10
_audit_creation_method
;
Olex2 1.2
(compiled 2018.04.03 svn.r3497 for OlexSys, GUI svn.r5486)
;
_audit_update_record
;
2018-06-06 deposited with the CCDC.
2018-07-24 downloaded from the CCDC.
;
_cell_angle_alpha 90
_cell_angle_beta 90
_cell_angle_gamma 90
_cell_formula_units_Z 4
_cell_length_a 15.7420(8)
_cell_length_b 15.7420(8)
_cell_length_c 19.1532(9)
_cell_measurement_reflns_used 1477
_cell_measurement_temperature 293(2)
_cell_measurement_theta_max 23.4580
_cell_measurement_theta_min 3.3330
_cell_volume 4746.4(4)
_computing_cell_refinement 'CrysAlisPro 1.171.38.46 (Rigaku OD, 2015)'
_computing_data_collection 'CrysAlisPro 1.171.38.46 (Rigaku OD, 2015)'
_computing_data_reduction 'CrysAlisPro 1.171.38.46 (Rigaku OD, 2015)'
_computing_molecular_graphics 'Olex2 (Dolomanov et al., 2009)'
_computing_publication_material 'Olex2 (Dolomanov et al., 2009)'
_computing_structure_refinement 'ShelXL (Sheldrick, 2015)'
_computing_structure_solution 'ShelXS (Sheldrick, 2008)'
_diffrn_ambient_temperature 293(2)
_diffrn_detector 'CCD plate'
_diffrn_detector_area_resol_mean 8.0667
_diffrn_detector_type Eos
_diffrn_measured_fraction_theta_full 0.988
_diffrn_measured_fraction_theta_max 0.988
_diffrn_measurement_details
;
List of Runs (angles in degrees, time in seconds):

  # Type    Start    End  Width  t~exp~   \w     \q     \k     \f   Frames
#--------------------------------------------------------------------------
  1  \w     -4.00  87.00   1.00   29.48    --   17.28  37.00 -60.00   91
;
_diffrn_measurement_device 'four-circle diffractometer'
_diffrn_measurement_device_type 'Xcalibur, Eos'
_diffrn_measurement_method '\w scans'
_diffrn_orient_matrix_type 'CrysAlisPro convention (1999,Acta A55,543-557)'
_diffrn_orient_matrix_UB_11 0.0002743000
_diffrn_orient_matrix_UB_12 -0.0446902000
_diffrn_orient_matrix_UB_13 -0.0039153000
_diffrn_orient_matrix_UB_21 0.0449801000
_diffrn_orient_matrix_UB_22 0.0004643000
_diffrn_orient_matrix_UB_23 -0.0027986000
_diffrn_orient_matrix_UB_31 0.0033856000
_diffrn_orient_matrix_UB_32 -0.0047880000
_diffrn_orient_matrix_UB_33 0.0367686000
_diffrn_radiation_monochromator graphite
_diffrn_radiation_probe x-ray
_diffrn_radiation_type MoK\a
_diffrn_radiation_wavelength 0.71073
_diffrn_reflns_av_R_equivalents 0.0476
_diffrn_reflns_av_unetI/netI 0.0941
_diffrn_reflns_Laue_measured_fraction_full 0.988
_diffrn_reflns_Laue_measured_fraction_max 0.988
_diffrn_reflns_limit_h_max 18
_diffrn_reflns_limit_h_min -10
_diffrn_reflns_limit_k_max 10
_diffrn_reflns_limit_k_min -16
_diffrn_reflns_limit_l_max 13
_diffrn_reflns_limit_l_min -22
_diffrn_reflns_number 7421
_diffrn_reflns_point_group_measured_fraction_full 0.971
_diffrn_reflns_point_group_measured_fraction_max 0.971
_diffrn_reflns_theta_full 25.017
_diffrn_reflns_theta_max 25.017
_diffrn_reflns_theta_min 3.083
_diffrn_source 'fine-focus sealed X-ray tube'
_diffrn_source_type 'Enhance (Mo) X-ray Source'
_exptl_absorpt_coefficient_mu 3.152
_exptl_absorpt_correction_T_max 0.788
_exptl_absorpt_correction_T_min 0.686
_exptl_absorpt_correction_type analytical
_exptl_absorpt_process_details
;
CrysAlisPro 1.171.38.46 (Rigaku Oxford Diffraction, 2015)
Analytical numeric absorption correction using a multifaceted crystal
            model based on expressions derived by R.C. Clark & J.S. Reid.
(Clark, R. C. & Reid, J. S. (1995). Acta Cryst. A51, 887-897)
Empirical absorption correction using spherical harmonics,
 implemented in SCALE3 ABSPACK scaling algorithm.
;
_exptl_crystal_colour colourless
_exptl_crystal_colour_primary colourless
_exptl_crystal_density_diffrn 1.340
_exptl_crystal_description prism
_exptl_crystal_F_000 1896
_exptl_crystal_size_max 0.271
_exptl_crystal_size_mid 0.105
_exptl_crystal_size_min 0.093
_refine_diff_density_max 0.918
_refine_diff_density_min -0.804
_refine_diff_density_rms 0.128
_refine_ls_abs_structure_details
;
 Flack x determined using 790 quotients [(I+)-(I-)]/[(I+)+(I-)]
 (Parsons, Flack and Wagner, Acta Cryst. B69 (2013) 249-259).
;
_refine_ls_abs_structure_Flack -0.004(12)
_refine_ls_extinction_method none
_refine_ls_goodness_of_fit_ref 1.026
_refine_ls_hydrogen_treatment constr
_refine_ls_matrix_type full
_refine_ls_number_parameters 150
_refine_ls_number_reflns 4085
_refine_ls_number_restraints 43
_refine_ls_restrained_S_all 1.027
_refine_ls_R_factor_all 0.1055
_refine_ls_R_factor_gt 0.0555
_refine_ls_shift/su_max 0.000
_refine_ls_shift/su_mean 0.000
_refine_ls_structure_factor_coef Fsqd
_refine_ls_weighting_details 'w=1/[\s^2^(Fo^2^)+(0.0671P)^2^+0.9343P] where P=(Fo^2^+2Fc^2^)/3'
_refine_ls_weighting_scheme calc
_refine_ls_wR_factor_gt 0.1328
_refine_ls_wR_factor_ref 0.1545
_reflns_Friedel_coverage 0.769
_reflns_Friedel_fraction_full 0.950
_reflns_Friedel_fraction_max 0.950
_reflns_number_gt 2404
_reflns_number_total 4085
_reflns_threshold_expression 'I > 2\s(I)'
_cod_data_source_file c8dt02389a2.cif
_cod_data_source_block Compound_VI
_cod_original_cell_volume 4746.4(5)
_cod_database_code 7047127
_shelx_shelxl_version_number 2018/3
_chemical_oxdiff_formula 'C40 H28 N2 O6 P2 Pt S2'
_shelx_space_group_comment
;
The symmetry employed for this shelxl refinement is uniquely defined
by the following loop, which should always be used as a source of
symmetry information in preference to the above space-group names.
They are only intended as comments.
;
_reflns_odcompleteness_completeness 98.62
_reflns_odcompleteness_iscentric 1
_reflns_odcompleteness_theta 24.97
_olex2_refinement_description
;
1. Fixed Uiso
 At 1.2 times of:
  All C(H) groups, All C(H,H) groups
2. Restrained distances
 C15-C16
 1.39 with sigma of 0.01
 C16-C17
 1.39 with sigma of 0.01
 C18-C17
 1.39 with sigma of 0.01
 C18-C19
 1.39 with sigma of 0.01
 C8-C13 \\sim C13-C12 \\sim C12-C11 \\sim C11-C10 \\sim C9-C10 \\sim C9-C8
 with sigma of 0.02
 C16-C15 \\sim C17-C16 \\sim C18-C17 \\sim C19-C18 \\sim C20-C19 \\sim C20-C15
 with sigma of 0.02
3. Uiso/Uaniso restraints and constraints
Uanis(C8) = Uanis(C9) = Uanis(C10) = Uanis(C11) = Uanis(C12) = Uanis(C13)
Uanis(C14) = Uanis(C15) = Uanis(C16) = Uanis(C17) = Uanis(C18) = Uanis(C19) =
Uanis(C20)
Uanis(C2) = Uanis(C7) = Uanis(C6) = Uanis(C5) = Uanis(C3)
4. Rigid body (RIGU) restrains
 C4, C5
 with sigma for 1-2 distances of 0.004 and sigma for 1-3 distances of 0.004
 C14, O1
 with sigma for 1-2 distances of 0.004 and sigma for 1-3 distances of 0.004
 C14, N1
 with sigma for 1-2 distances of 0.004 and sigma for 1-3 distances of 0.004
5.a Secondary CH2 refined with riding coordinates:
 C1(H1A,H1B)
5.b Aromatic/amide H refined with riding coordinates:
 C13(H13), C10(H10), C9(H9), C3(H3), C5(H5), C4(H4), C11(H11), C6(H6),
 C19(H19), C18(H18), C16(H16), C17(H17), C7(H7), C12(H12)
;
_olex2_submission_special_instructions 'No special instructions were received'
_oxdiff_exptl_absorpt_empirical_details
;
Empirical correction (ABSPACK) includes:
- Absorption correction using spherical harmonics
- Frame scaling
;
_oxdiff_exptl_absorpt_empirical_full_max 1.149
_oxdiff_exptl_absorpt_empirical_full_min 0.915

loop_
_space_group_symop_operation_xyz
'x, y, z'
'y, -x, -z'
'-x, -y, z'
'-y, x, -z'
'x+1/2, -y+1/2, -z+1/2'
'-x+1/2, y+1/2, -z+1/2'
'-y+1/2, -x+1/2, z+1/2'
'y+1/2, x+1/2, z+1/2'

loop_
_atom_site_label
_atom_site_type_symbol
_atom_site_fract_x
_atom_site_fract_y
_atom_site_fract_z
_atom_site_U_iso_or_equiv
_atom_site_adp_type
_atom_site_occupancy
_atom_site_site_symmetry_order
_atom_site_calc_flag
_atom_site_refinement_flags_posn
_atom_site_refinement_flags_adp
_atom_site_refinement_flags_occupancy
Pt1 Pt 0.500000 0.000000 0.41420(3) 0.0342(3) Uani 1 2 d S T P
S1 S 0.6242(3) -0.0565(3) 0.2775(2) 0.0459(12) Uani 1 1 d . . .
O2 O 0.6775(9) -0.1169(9) 0.3087(7) 0.064(4) Uani 1 1 d . . .
P1 P 0.4049(3) 0.0149(3) 0.5005(2) 0.0414(12) Uani 1 1 d . . .
O1 O 0.6068(9) 0.1567(9) 0.3603(6) 0.061(4) Uani 1 1 d . U .
C20 C 0.6819(12) 0.0147(12) 0.2268(8) 0.060(2) Uani 1 1 d D . .
C13 C 0.2776(12) -0.0984(12) 0.5412(9) 0.065(2) Uani 1 1 d D . .
H13 H 0.314141 -0.116032 0.576477 0.078 Uiso 1 1 calc R . .
C10 C 0.1693(12) -0.0479(12) 0.4323(10) 0.065(2) Uani 1 1 d D . .
H10 H 0.134245 -0.034237 0.394807 0.078 Uiso 1 1 calc R . .
O3 O 0.5543(9) -0.0898(9) 0.2377(7) 0.070(4) Uani 1 1 d . . .
C9 C 0.2474(10) -0.0078(15) 0.4418(9) 0.065(2) Uani 1 1 d D . .
H9 H 0.263027 0.037396 0.413229 0.078 Uiso 1 1 calc R . .
C3 C 0.4270(15) 0.1911(15) 0.4766(9) 0.068(3) Uani 1 1 d . . .
H3 H 0.469345 0.176375 0.444910 0.081 Uiso 1 1 calc R . .
C8 C 0.3021(13) -0.0358(12) 0.4945(10) 0.065(2) Uani 1 1 d D . .
C5 C 0.3414(15) 0.2991(16) 0.5361(10) 0.068(3) Uani 1 1 d . U .
H5 H 0.328813 0.356323 0.542596 0.081 Uiso 1 1 calc R . .
C4 C 0.4081(15) 0.2744(14) 0.4905(11) 0.076(6) Uani 1 1 d . U .
H4 H 0.440379 0.316581 0.469193 0.091 Uiso 1 1 calc R . .
C14 C 0.6231(13) 0.0914(15) 0.3218(11) 0.060(2) Uani 1 1 d . U .
C11 C 0.1459(13) -0.1088(12) 0.4807(8) 0.065(2) Uani 1 1 d D . .
H11 H 0.092551 -0.133871 0.477309 0.078 Uiso 1 1 calc R . .
C6 C 0.2955(15) 0.2376(14) 0.5705(11) 0.068(3) Uani 1 1 d . . .
H6 H 0.252333 0.252787 0.601234 0.081 Uiso 1 1 calc R . .
C19 C 0.7310(11) 0.0026(13) 0.1675(7) 0.060(2) Uani 1 1 d D . .
H19 H 0.735693 -0.049990 0.145801 0.072 Uiso 1 1 calc R . .
C18 C 0.7725(12) 0.0738(11) 0.1429(9) 0.060(2) Uani 1 1 d D . .
H18 H 0.806312 0.066880 0.103521 0.072 Uiso 1 1 calc R . .
N1 N 0.5924(8) 0.0137(9) 0.3351(5) 0.035(3) Uani 1 1 d . U .
C1 C 0.4553(11) -0.0196(15) 0.5823(8) 0.056(7) Uani 1 1 d . . .
H1A H 0.423071 0.000315 0.622232 0.068 Uiso 1 1 calc R . .
H1B H 0.458701 -0.081038 0.584225 0.068 Uiso 1 1 calc R . .
C15 C 0.6787(13) 0.0926(11) 0.2596(9) 0.060(2) Uani 1 1 d D . .
C16 C 0.7197(12) 0.1601(12) 0.2303(8) 0.060(2) Uani 1 1 d D . .
H16 H 0.714304 0.213046 0.251449 0.072 Uiso 1 1 calc R . .
C17 C 0.7687(11) 0.1539(12) 0.1712(8) 0.060(2) Uani 1 1 d D . .
H17 H 0.796909 0.200159 0.151913 0.072 Uiso 1 1 calc R . .
C2 C 0.3784(14) 0.1267(14) 0.5133(11) 0.068(3) Uani 1 1 d . . .
C7 C 0.3151(14) 0.1484(13) 0.5583(11) 0.068(3) Uani 1 1 d . . .
H7 H 0.284427 0.106287 0.581240 0.081 Uiso 1 1 calc R . .
C12 C 0.2001(12) -0.1333(14) 0.5344(10) 0.065(2) Uani 1 1 d D . .
H12 H 0.182468 -0.174493 0.566043 0.078 Uiso 1 1 calc R . .

loop_
_atom_site_aniso_label
_atom_site_aniso_U_11
_atom_site_aniso_U_22
_atom_site_aniso_U_33
_atom_site_aniso_U_23
_atom_site_aniso_U_13
_atom_site_aniso_U_12
Pt1 0.0377(7) 0.0412(7) 0.0237(4) 0.000 0.000 0.0010(9)
S1 0.048(3) 0.053(3) 0.037(2) -0.004(3) 0.004(3) -0.005(3)
O2 0.051(10) 0.062(11) 0.078(10) -0.014(8) 0.001(8) 0.004(7)
P1 0.047(3) 0.046(4) 0.0315(18) -0.001(3) 0.007(2) 0.003(2)
O1 0.066(10) 0.062(9) 0.053(8) -0.004(7) 0.006(7) 0.003(7)
C20 0.055(5) 0.071(5) 0.052(4) -0.004(4) 0.006(4) -0.011(4)
C13 0.058(6) 0.070(7) 0.067(5) -0.009(5) 0.011(5) -0.010(5)
C10 0.058(6) 0.070(7) 0.067(5) -0.009(5) 0.011(5) -0.010(5)
O3 0.092(11) 0.068(10) 0.049(7) -0.011(7) -0.003(8) -0.013(9)
C9 0.058(6) 0.070(7) 0.067(5) -0.009(5) 0.011(5) -0.010(5)
C3 0.081(8) 0.064(8) 0.059(6) -0.015(5) -0.007(5) 0.012(6)
C8 0.058(6) 0.070(7) 0.067(5) -0.009(5) 0.011(5) -0.010(5)
C5 0.081(8) 0.064(8) 0.059(6) -0.015(5) -0.007(5) 0.012(6)
C4 0.080(16) 0.071(16) 0.077(13) -0.009(13) 0.000(11) -0.013(12)
C14 0.055(5) 0.071(5) 0.052(4) -0.004(4) 0.006(4) -0.011(4)
C11 0.058(6) 0.070(7) 0.067(5) -0.009(5) 0.011(5) -0.010(5)
C6 0.081(8) 0.064(8) 0.059(6) -0.015(5) -0.007(5) 0.012(6)
C19 0.055(5) 0.071(5) 0.052(4) -0.004(4) 0.006(4) -0.011(4)
C18 0.055(5) 0.071(5) 0.052(4) -0.004(4) 0.006(4) -0.011(4)
N1 0.030(7) 0.050(8) 0.024(6) -0.009(7) 0.007(6) 0.001(7)
C1 0.060(13) 0.08(2) 0.033(8) 0.002(11) 0.015(7) 0.008(12)
C15 0.055(5) 0.071(5) 0.052(4) -0.004(4) 0.006(4) -0.011(4)
C16 0.055(5) 0.071(5) 0.052(4) -0.004(4) 0.006(4) -0.011(4)
C17 0.055(5) 0.071(5) 0.052(4) -0.004(4) 0.006(4) -0.011(4)
C2 0.081(8) 0.064(8) 0.059(6) -0.015(5) -0.007(5) 0.012(6)
C7 0.081(8) 0.064(8) 0.059(6) -0.015(5) -0.007(5) 0.012(6)
C12 0.058(6) 0.070(7) 0.067(5) -0.009(5) 0.011(5) -0.010(5)

loop_
_atom_type_symbol
_atom_type_description
_atom_type_scat_dispersion_real
_atom_type_scat_dispersion_imag
_atom_type_scat_source
C C 0.0033 0.0016 'International Tables Vol C Tables 4.2.6.8 and 6.1.1.4'
H H 0.0000 0.0000 'International Tables Vol C Tables 4.2.6.8 and 6.1.1.4'
N N 0.0061 0.0033 'International Tables Vol C Tables 4.2.6.8 and 6.1.1.4'
O O 0.0106 0.0060 'International Tables Vol C Tables 4.2.6.8 and 6.1.1.4'
P P 0.1023 0.0942 'International Tables Vol C Tables 4.2.6.8 and 6.1.1.4'
Pt Pt -1.7033 8.3905 'International Tables Vol C Tables 4.2.6.8 and 6.1.1.4'
S S 0.1246 0.1234 'International Tables Vol C Tables 4.2.6.8 and 6.1.1.4'

loop_
_exptl_crystal_face_index_h
_exptl_crystal_face_index_k
_exptl_crystal_face_index_l
_exptl_crystal_face_perp_dist
2 0 27 0.1301
5 22 0 0.0543
13 -18 0 0.0512
11 -19 3 0.0473
-22 3 1 0.0493
19 11 1 0.0410
-19 -11 0 0.0475
-2 0 -27 0.1301
-5 -22 -1 0.0460
-13 18 0 0.0496
22 -5 0 0.0378

loop_
_geom_angle_atom_site_label_1
_geom_angle_atom_site_label_2
_geom_angle_atom_site_label_3
_geom_angle
_geom_angle_site_symmetry_1
_geom_angle_site_symmetry_3
P1 Pt1 P1 85.0(2) . 3_655
N1 Pt1 P1 94.6(4) . 3_655
N1 Pt1 P1 168.0(4) . .
N1 Pt1 P1 94.6(4) 3_655 .
N1 Pt1 P1 168.0(4) 3_655 3_655
N1 Pt1 N1 88.3(6) . 3_655
O2 S1 C20 111.3(9) . .
O2 S1 O3 115.9(9) . .
O2 S1 N1 110.7(7) . .
O3 S1 C20 109.8(8) . .
O3 S1 N1 111.7(8) . .
N1 S1 C20 95.8(8) . .
C8 P1 Pt1 120.3(7) . .
C8 P1 C1 108.1(9) . .
C8 P1 C2 103.3(10) . .
C1 P1 Pt1 108.0(6) . .
C2 P1 Pt1 110.6(8) . .
C2 P1 C1 105.6(10) . .
C19 C20 S1 131.3(15) . .
C15 C20 S1 107.4(11) . .
C15 C20 C19 121.0(18) . .
C8 C13 H13 120.6 . .
C12 C13 H13 120.6 . .
C12 C13 C8 119(2) . .
C9 C10 H10 121.3 . .
C11 C10 H10 121.3 . .
C11 C10 C9 117(2) . .
C10 C9 H9 120.2 . .
C10 C9 C8 120(2) . .
C8 C9 H9 120.2 . .
C4 C3 H3 121.3 . .
C4 C3 C2 117(2) . .
C2 C3 H3 121.3 . .
C13 C8 P1 121.5(15) . .
C13 C8 C9 121.3(19) . .
C9 C8 P1 117.2(14) . .
C4 C5 H5 120.3 . .
C6 C5 H5 120.3 . .
C6 C5 C4 119(2) . .
C3 C4 C5 123(2) . .
C3 C4 H4 118.6 . .
C5 C4 H4 118.6 . .
O1 C14 N1 123.1(18) . .
O1 C14 C15 124.6(19) . .
N1 C14 C15 112.3(18) . .
C10 C11 H11 119.2 . .
C10 C11 C12 122(2) . .
C12 C11 H11 119.2 . .
C5 C6 H6 120.3 . .
C5 C6 C7 119(2) . .
C7 C6 H6 120.3 . .
C20 C19 H19 122.2 . .
C18 C19 C20 115.6(18) . .
C18 C19 H19 122.2 . .
C19 C18 H18 116.9 . .
C17 C18 C19 126.1(18) . .
C17 C18 H18 116.9 . .
S1 N1 Pt1 128.6(8) . .
C14 N1 Pt1 118.7(13) . .
C14 N1 S1 112.1(13) . .
P1 C1 H1A 110.5 . .
P1 C1 H1B 110.5 . .
C1 C1 P1 106.1(12) 3_655 .
C1 C1 H1A 110.5 3_655 .
C1 C1 H1B 110.5 3_655 .
H1A C1 H1B 108.7 . .
C20 C15 C14 112.2(16) . .
C16 C15 C20 119.2(18) . .
C16 C15 C14 128.4(18) . .
C15 C16 H16 118.4 . .
C15 C16 C17 123.3(18) . .
C17 C16 H16 118.4 . .
C18 C17 H17 122.7 . .
C16 C17 C18 114.6(18) . .
C16 C17 H17 122.7 . .
C3 C2 P1 119.2(17) . .
C7 C2 P1 119.6(19) . .
C7 C2 C3 121(2) . .
C6 C7 H7 120.1 . .
C2 C7 C6 120(2) . .
C2 C7 H7 120.1 . .
C13 C12 C11 121(2) . .
C13 C12 H12 119.5 . .
C11 C12 H12 119.5 . .

loop_
_geom_bond_atom_site_label_1
_geom_bond_atom_site_label_2
_geom_bond_distance
_geom_bond_site_symmetry_2
Pt1 P1 2.243(4) .
Pt1 P1 2.243(4) 3_655
Pt1 N1 2.111(11) 3_655
Pt1 N1 2.111(11) .
S1 O2 1.402(14) .
S1 C20 1.739(18) .
S1 O3 1.438(14) .
S1 N1 1.641(13) .
P1 C8 1.81(2) .
P1 C1 1.838(16) .
P1 C2 1.82(2) .
O1 C14 1.29(2) .
C20 C19 1.387(15) .
C20 C15 1.378(16) .
C13 H13 0.9300 .
C13 C8 1.384(16) .
C13 C12 1.345(16) .
C10 H10 0.9300 .
C10 C9 1.394(16) .
C10 C11 1.384(16) .
C9 H9 0.9300 .
C9 C8 1.399(16) .
C3 H3 0.9300 .
C3 C4 1.37(3) .
C3 C2 1.45(3) .
C5 H5 0.9300 .
C5 C4 1.42(3) .
C5 C6 1.38(3) .
C4 H4 0.9300 .
C14 N1 1.34(2) .
C14 C15 1.48(3) .
C11 H11 0.9300 .
C11 C12 1.391(16) .
C6 H6 0.9300 .
C6 C7 1.46(3) .
C19 H19 0.9300 .
C19 C18 1.380(11) .
C18 H18 0.9300 .
C18 C17 1.374(11) .
C1 C1 1.53(4) 3_655
C1 H1A 0.9700 .
C1 H1B 0.9700 .
C15 C16 1.365(10) .
C16 H16 0.9300 .
C16 C17 1.372(10) .
C17 H17 0.9300 .
C2 C7 1.36(3) .
C7 H7 0.9300 .
C12 H12 0.9300 .

loop_
_geom_torsion_atom_site_label_1
_geom_torsion_atom_site_label_2
_geom_torsion_atom_site_label_3
_geom_torsion_atom_site_label_4
_geom_torsion
_geom_torsion_site_symmetry_4
Pt1 P1 C8 C13 116.0(16) .
Pt1 P1 C8 C9 -65.4(17) .
Pt1 P1 C1 C1 44(2) 3_655
Pt1 P1 C2 C3 -8.6(19) .
Pt1 P1 C2 C7 173.1(15) .
S1 C20 C19 C18 -176.2(15) .
S1 C20 C15 C14 -5(2) .
S1 C20 C15 C16 179.7(17) .
O2 S1 C20 C19 63(2) .
O2 S1 C20 C15 -111.3(14) .
O2 S1 N1 Pt1 -75.5(11) .
O2 S1 N1 C14 113.9(15) .
P1 C2 C7 C6 178.0(16) .
O1 C14 N1 Pt1 9(3) .
O1 C14 N1 S1 -179.7(16) .
O1 C14 C15 C20 -177.4(19) .
O1 C14 C15 C16 -2(4) .
C20 S1 N1 Pt1 169.2(9) .
C20 S1 N1 C14 -1.5(15) .
C20 C19 C18 C17 -1(3) .
C20 C15 C16 C17 -4(3) .
C10 C9 C8 P1 176.4(15) .
C10 C9 C8 C13 -5(3) .
C10 C11 C12 C13 0(3) .
O3 S1 C20 C19 -67(2) .
O3 S1 C20 C15 119.1(15) .
O3 S1 N1 Pt1 55.2(12) .
O3 S1 N1 C14 -115.4(14) .
C9 C10 C11 C12 -4(3) .
C3 C2 C7 C6 0(3) .
C8 P1 C1 C1 175.8(17) 3_655
C8 P1 C2 C3 -138.6(17) .
C8 P1 C2 C7 43.1(19) .
C8 C13 C12 C11 1(3) .
C5 C6 C7 C2 0(3) .
C4 C3 C2 P1 -176.6(16) .
C4 C3 C2 C7 2(3) .
C4 C5 C6 C7 -1(3) .
C14 C15 C16 C17 -179(2) .
C11 C10 C9 C8 6(3) .
C6 C5 C4 C3 3(3) .
C19 C20 C15 C14 -179.6(18) .
C19 C20 C15 C16 5(3) .
C19 C18 C17 C16 2(3) .
N1 S1 C20 C19 177.8(18) .
N1 S1 C20 C15 3.6(15) .
N1 C14 C15 C20 4(3) .
N1 C14 C15 C16 179(2) .
C1 P1 C8 C13 -9(2) .
C1 P1 C8 C9 170.0(16) .
C1 P1 C2 C3 108.0(17) .
C1 P1 C2 C7 -70.3(19) .
C15 C20 C19 C18 -3(3) .
C15 C14 N1 Pt1 -172.7(12) .
C15 C14 N1 S1 -1(2) .
C15 C16 C17 C18 1(3) .
C2 P1 C8 C13 -120.1(18) .
C2 P1 C8 C9 58.4(18) .
C2 P1 C1 C1 -74(2) 3_655
C2 C3 C4 C5 -3(3) .
C12 C13 C8 P1 179.5(15) .
C12 C13 C8 C9 1(3) .

loop_
_exptl_oxdiff_crystal_face_indexfrac_h
_exptl_oxdiff_crystal_face_indexfrac_k
_exptl_oxdiff_crystal_face_indexfrac_l
_exptl_oxdiff_crystal_face_x
_exptl_oxdiff_crystal_face_y
_exptl_oxdiff_crystal_face_z
1.9985 -0.0044 26.9979 -0.1050 0.0143 0.9995
4.9932 22.0018 0.0051 -0.9819 0.2348 -0.0883
13.0060 -17.9947 -0.0035 0.8078 0.5767 0.1301
11.0061 -18.9961 2.9960 0.8402 0.4779 0.2384
-22.0016 2.9911 0.9997 -0.1436 -0.9910 -0.0521
18.9969 11.0072 1.0031 -0.4906 0.8568 0.0485
-18.9970 -11.0074 -0.0032 0.4867 -0.8596 -0.0117
-1.9985 0.0044 -26.9979 0.1050 -0.0143 -0.9995
-4.9931 -22.0016 -1.0050 0.9858 -0.2320 0.0515
-13.0060 17.9947 0.0035 -0.8078 -0.5767 -0.1301
22.0021 -4.9913 -0.0003 0.2291 0.9873 0.0984

loop_
_smtbx_masks_void_nr
_smtbx_masks_void_average_x
_smtbx_masks_void_average_y
_smtbx_masks_void_average_z
_smtbx_masks_void_volume
_smtbx_masks_void_count_electrons
_smtbx_masks_void_content
1 0.000 0.000 0.000 652 107 2(2CH3NCHO)
2 0.500 0.500 0.500 652 107 2(2CH3NCHO)
